data_2211843
loop_
_publ_author_name
'Meijboom, Reinout'

_publ_section_title
;
 Iodotris(tri-<i>p</i>-tolylphosphine)silver(I)
;
_journal_coeditor_code HG2143
_journal_issue 1
_journal_name_full 'Acta Crystallographica Section E'
_journal_page_first m78
_journal_page_last m79
_journal_paper_doi 10.1107/S1600536806050884
_journal_volume 63
_journal_year 2007
_chemical_formula_iupac '[Ag I (C21 H21 P)3]'
_chemical_formula_moiety 'C63 H63 Ag I P3'
_chemical_formula_sum 'C63 H63 Ag I P3'
_chemical_formula_weight 1147.81
_chemical_name_systematic
;
Iodotris(tri-p-tolylphosphine)silver(I)
;
_space_group_IT_number 2
_symmetry_cell_setting triclinic
_symmetry_space_group_name_Hall '-P 1'
_symmetry_space_group_name_H-M 'P -1'
_audit_creation_method 'WinGX routine CIF_UPDATE'
_cell_angle_alpha 99.292(3)
_cell_angle_beta 92.174(2)
_cell_angle_gamma 106.196(2)
_cell_formula_units_Z 2
_cell_length_a 11.0426(13)
_cell_length_b 11.5665(14)
_cell_length_c 23.243(3)
_cell_measurement_reflns_used 891
_cell_measurement_temperature 293(2)
_cell_measurement_theta_max 51.147
_cell_measurement_theta_min 6.090
_cell_volume 2802.7(6)
_computing_cell_refinement 'SAINT-Plus (Bruker, 1999)'
_computing_data_collection 'SMART-NT (Bruker, 1999)'
_computing_data_reduction 'SAINT-Plus and XPREP (Bruker, 1999)'
_computing_molecular_graphics 'DIAMOND (Brandenburg & Putz, 2005)'
_computing_publication_material 'WinGX (Farrugia, 1999)'
_computing_structure_refinement 'SHELXL97 (Sheldrick, 1997)'
_computing_structure_solution 'SHELXS97 (Sheldrick, 1997)'
_diffrn_ambient_temperature 293(2)
_diffrn_detector_area_resol_mean 512
_diffrn_measured_fraction_theta_full 0.979
_diffrn_measured_fraction_theta_max 0.979
_diffrn_measurement_device_type 'Bruker SMART 1K CCD area-detector'
_diffrn_measurement_method \w
_diffrn_radiation_monochromator graphite
_diffrn_radiation_type MoK\a
_diffrn_radiation_wavelength 0.71073
_diffrn_reflns_av_R_equivalents 0.022
_diffrn_reflns_limit_h_max 14
_diffrn_reflns_limit_h_min -14
_diffrn_reflns_limit_k_max 11
_diffrn_reflns_limit_k_min -15
_diffrn_reflns_limit_l_max 28
_diffrn_reflns_limit_l_min -30
_diffrn_reflns_number 19391
_diffrn_reflns_theta_full 28
_diffrn_reflns_theta_max 28
_diffrn_reflns_theta_min 0.89
_diffrn_standards_decay_% 0
_diffrn_standards_interval_count 0
_diffrn_standards_interval_time 0
_diffrn_standards_number 0
_exptl_absorpt_coefficient_mu 1.034
_exptl_absorpt_correction_T_max 0.8604
_exptl_absorpt_correction_T_min 0.7468
_exptl_absorpt_correction_type multi-scan
_exptl_absorpt_process_details '(SADABS; Bruker, 2004)'
_exptl_crystal_colour colourless
_exptl_crystal_density_diffrn 1.36
_exptl_crystal_density_method 'not measured'
_exptl_crystal_description cuboid
_exptl_crystal_F_000 1172
_exptl_crystal_size_max 0.3
_exptl_crystal_size_mid 0.26
_exptl_crystal_size_min 0.15
_refine_diff_density_max 0.568
_refine_diff_density_min -0.538
_refine_ls_extinction_method none
_refine_ls_goodness_of_fit_ref 1.014
_refine_ls_hydrogen_treatment constr
_refine_ls_matrix_type full
_refine_ls_number_parameters 677
_refine_ls_number_reflns 13246
_refine_ls_number_restraints 6
_refine_ls_restrained_S_all 1.014
_refine_ls_R_factor_gt 0.0396
_refine_ls_shift/su_max 0
_refine_ls_shift/su_mean 0
_refine_ls_structure_factor_coef Fsqd
_refine_ls_weighting_details 'calc w = 1/[\s^2^(Fo^2^)+(0.0327P)^2^+1.1965P] where P=(Fo^2^+2Fc^2^)/3'
_refine_ls_weighting_scheme calc
_refine_ls_wR_factor_ref 0.094
_reflns_number_gt 8623
_reflns_number_total 13246
_reflns_threshold_expression I>2\s(I)
_cod_data_source_file hg2143.cif
_cod_data_source_block I
_cod_depositor_comments
;
The following automatic conversions were performed:
'_symmetry_cell_setting' value 'Triclinic' changed to 'triclinic'
according to '/home/saulius/struct/CIF-dictionaries/cif_core.dic'
dictionary named 'cif_core.dic' version 2.4.1 from 2010-06-29.

Automatic conversion script
Id: cif_fix_enum 1527 2010-12-29 10:47:43Z saulius 

The following automatic conversions were performed:

'_symmetry_cell_setting' value 'Triclinic' changed to 'triclinic'
according to /home/saulius/struct/CIF-dictionaries/cif_core.dic
dictionary named 'cif_core.dic' version 2.4.1 from 2010-06-29.

Automatic conversion script
Id: cif_fix_values 1715 2011-07-08 13:25:40Z adriana 
;
_cod_database_code 2211843
_cod_database_fobs_code 2211843

loop_
_symmetry_equiv_pos_as_xyz
'x, y, z'
'-x, -y, -z'

loop_
_atom_site_type_symbol
_atom_site_label
_atom_site_fract_x
_atom_site_fract_y
_atom_site_fract_z
_atom_site_U_iso_or_equiv
_atom_site_adp_type
_atom_site_calc_flag
_atom_site_refinement_flags
_atom_site_occupancy
_atom_site_disorder_assembly
_atom_site_disorder_group
Ag Ag 0.14515(2) 0.21085(2) 0.248917(11) 0.04531(8) Uani d . 1 . .
I I 0.40509(2) 0.21196(2) 0.247552(11) 0.06297(9) Uani d . 1 . .
P P1 0.12590(8) 0.27580(7) 0.35685(4) 0.04108(19) Uani d . 1 . .
P P2 0.15045(8) 0.38249(8) 0.19135(4) 0.0472(2) Uani d . 1 . .
P P3 -0.00408(8) 0.00545(7) 0.19679(4) 0.04207(19) Uani d . 1 A .
C C11 0.1621(3) 0.1794(3) 0.40646(14) 0.0435(7) Uani d . 1 . .
C C12 0.2345(5) 0.1032(4) 0.38875(19) 0.0811(13) Uani d . 1 . .
H H12 0.2676 0.1042 0.3526 0.097 Uiso calc R 1 . .
C C13 0.2593(5) 0.0244(4) 0.4242(2) 0.0924(15) Uani d . 1 . .
H H13 0.308 -0.0266 0.4109 0.111 Uiso calc R 1 . .
C C14 0.2148(4) 0.0203(3) 0.47693(18) 0.0626(10) Uani d . 1 . .
C C15 0.1478(4) 0.0983(4) 0.49495(19) 0.0850(14) Uani d . 1 . .
H H15 0.1185 0.0996 0.532 0.102 Uiso calc R 1 . .
C C16 0.1203(4) 0.1773(4) 0.46037(17) 0.0752(12) Uani d . 1 . .
H H16 0.0728 0.229 0.4745 0.09 Uiso calc R 1 . .
C C17 0.2417(5) -0.0665(4) 0.5153(2) 0.0952(16) Uani d . 1 . .
H H17A 0.2143 -0.0473 0.5534 0.143 Uiso calc R 1 . .
H H17B 0.3309 -0.0574 0.5186 0.143 Uiso calc R 1 . .
H H17C 0.1968 -0.1493 0.4978 0.143 Uiso calc R 1 . .
C C21 0.2325(3) 0.4264(3) 0.38682(13) 0.0417(7) Uani d . 1 . .
C C22 0.3472(3) 0.4409(3) 0.41686(17) 0.0601(10) Uani d . 1 . .
H H22 0.3672 0.3726 0.4259 0.072 Uiso calc R 1 . .
C C23 0.4334(3) 0.5560(4) 0.43390(18) 0.0678(11) Uani d . 1 . .
H H23 0.5107 0.5632 0.4537 0.081 Uiso calc R 1 . .
C C24 0.4069(4) 0.6590(3) 0.42223(16) 0.0602(10) Uani d . 1 . .
C C25 0.2919(4) 0.6451(3) 0.39367(16) 0.0612(10) Uani d . 1 . .
H H25 0.2709 0.7142 0.3864 0.073 Uiso calc R 1 . .
C C26 0.2064(3) 0.5317(3) 0.37541(16) 0.0572(9) Uani d . 1 . .
H H26 0.1299 0.5253 0.3551 0.069 Uiso calc R 1 . .
C C27 0.5046(4) 0.7819(4) 0.4402(2) 0.0934(15) Uani d . 1 . .
H H27A 0.5528 0.8015 0.4078 0.14 Uiso calc R 1 . .
H H27B 0.5602 0.7788 0.4723 0.14 Uiso calc R 1 . .
H H27C 0.463 0.8434 0.452 0.14 Uiso calc R 1 . .
C C31 -0.0296(3) 0.2887(3) 0.37501(13) 0.0410(7) Uani d . 1 . .
C C32 -0.0505(3) 0.3634(3) 0.42458(14) 0.0498(8) Uani d . 1 . .
H H32 0.0176 0.4114 0.4506 0.06 Uiso calc R 1 . .
C C33 -0.1719(3) 0.3667(3) 0.43537(15) 0.0550(9) Uani d . 1 . .
H H33 -0.1841 0.417 0.4688 0.066 Uiso calc R 1 . .
C C34 -0.2746(3) 0.2974(3) 0.39783(16) 0.0554(9) Uani d . 1 . .
C C35 -0.2543(3) 0.2242(3) 0.34844(15) 0.0596(10) Uani d . 1 . .
H H35 -0.3227 0.1774 0.3222 0.072 Uiso calc R 1 . .
C C36 -0.1336(3) 0.2196(3) 0.33751(15) 0.0527(8) Uani d . 1 . .
H H36 -0.1222 0.1688 0.3041 0.063 Uiso calc R 1 . .
C C37 -0.4065(4) 0.3021(5) 0.4093(2) 0.0953(16) Uani d . 1 . .
H H37A -0.4028 0.3633 0.4431 0.143 Uiso calc R 1 . .
H H37B -0.4559 0.2238 0.4162 0.143 Uiso calc R 1 . .
H H37C -0.4448 0.3221 0.3759 0.143 Uiso calc R 1 . .
C C41 -0.0020(3) 0.4039(3) 0.17181(14) 0.0475(8) Uani d . 1 . .
C C42 -0.0224(3) 0.4734(3) 0.13047(16) 0.0596(9) Uani d . 1 . .
H H42 0.0445 0.5104 0.1103 0.072 Uiso calc R 1 . .
C C43 -0.1403(4) 0.4880(4) 0.11916(16) 0.0643(10) Uani d . 1 . .
H H43 -0.1508 0.5359 0.0919 0.077 Uiso calc R 1 . .
C C44 -0.2425(3) 0.4333(3) 0.14718(17) 0.0590(9) Uani d . 1 . .
C C45 -0.2239(4) 0.3639(3) 0.18798(19) 0.0656(10) Uani d . 1 . .
H H45 -0.2917 0.3255 0.2073 0.079 Uiso calc R 1 . .
C C46 -0.1051(3) 0.3511(3) 0.20029(16) 0.0561(9) Uani d . 1 . .
H H46 -0.0944 0.3055 0.2286 0.067 Uiso calc R 1 . .
C C47 -0.3720(4) 0.4486(4) 0.1339(2) 0.0909(14) Uani d . 1 . .
H H47A -0.4313 0.4042 0.1574 0.136 Uiso calc PR 0.5 . .
H H47B -0.3993 0.4174 0.0932 0.136 Uiso calc PR 0.5 . .
H H47C -0.3675 0.5338 0.1426 0.136 Uiso calc PR 0.5 . .
H H47D -0.3675 0.4994 0.1047 0.136 Uiso calc PR 0.5 . .
H H47E -0.3994 0.4862 0.1689 0.136 Uiso calc PR 0.5 . .
H H47F -0.4313 0.3698 0.1196 0.136 Uiso calc PR 0.5 . .
C C51 0.2184(3) 0.3535(3) 0.12181(14) 0.0445(7) Uani d . 1 . .
C C52 0.2115(3) 0.2342(3) 0.09761(15) 0.0489(8) Uani d . 1 . .
H H52 0.1734 0.1715 0.1173 0.059 Uiso calc R 1 . .
C C53 0.2597(3) 0.2055(3) 0.04478(15) 0.0515(8) Uani d . 1 . .
H H53 0.2524 0.1242 0.0295 0.062 Uiso calc R 1 . .
C C54 0.3190(3) 0.2967(3) 0.01431(15) 0.0484(8) Uani d . 1 . .
C C55 0.3264(3) 0.4164(3) 0.03887(16) 0.0570(9) Uani d . 1 . .
H H55 0.3654 0.4793 0.0194 0.068 Uiso calc R 1 . .
C C56 0.2776(3) 0.4445(3) 0.09114(15) 0.0543(9) Uani d . 1 . .
H H56 0.2842 0.5258 0.1062 0.065 Uiso calc R 1 . .
C C57 0.3754(4) 0.2666(4) -0.04213(17) 0.0675(10) Uani d . 1 . .
H H57A 0.3089 0.2315 -0.0731 0.101 Uiso calc R 1 . .
H H57B 0.4219 0.2091 -0.0381 0.101 Uiso calc R 1 . .
H H57C 0.4314 0.34 -0.0512 0.101 Uiso calc R 1 . .
C C61 0.2469(3) 0.5374(3) 0.22309(14) 0.0494(8) Uani d . 1 . .
C C62 0.3751(4) 0.5575(4) 0.23764(19) 0.0726(11) Uani d . 1 . .
H H62 0.4096 0.4923 0.2317 0.087 Uiso calc R 1 . .
C C63 0.4523(4) 0.6742(4) 0.2610(2) 0.0811(13) Uani d . 1 . .
H H63 0.5383 0.6859 0.2694 0.097 Uiso calc R 1 . .
C C64 0.4052(5) 0.7723(4) 0.27180(18) 0.0734(12) Uani d . 1 . .
C C65 0.2785(5) 0.7523(4) 0.25944(18) 0.0755(12) Uani d . 1 . .
H H65 0.2441 0.8173 0.2674 0.091 Uiso calc R 1 . .
C C66 0.1997(4) 0.6368(3) 0.23513(17) 0.0656(10) Uani d . 1 . .
H H66 0.1139 0.6261 0.2268 0.079 Uiso calc R 1 . .
C C67 0.4925(5) 0.8998(4) 0.2983(2) 0.0988(17) Uani d . 1 . .
H H67A 0.4918 0.955 0.2716 0.148 Uiso calc R 1 . .
H H67B 0.5772 0.8953 0.3052 0.148 Uiso calc R 1 . .
H H67C 0.4632 0.9291 0.3346 0.148 Uiso calc R 1 . .
C C71 -0.1473(3) 0.0207(3) 0.16081(14) 0.0439(7) Uani d . 1 . .
C C72 -0.2609(3) -0.0009(3) 0.18623(15) 0.0566(9) Uani d . 1 . .
H H72 -0.2674 -0.0316 0.2209 0.068 Uiso calc R 1 . .
C C73 -0.3650(4) 0.0224(4) 0.16094(16) 0.0653(10) Uani d . 1 . .
H H73 -0.4397 0.0083 0.1793 0.078 Uiso calc R 1 . .
C C74 -0.3604(3) 0.0660(3) 0.10907(16) 0.0555(9) Uani d . 1 . .
C C75 -0.2479(3) 0.0867(3) 0.08341(17) 0.0598(9) Uani d . 1 . .
H H75 -0.2427 0.1149 0.048 0.072 Uiso calc R 1 . .
C C76 -0.1422(3) 0.0664(3) 0.10909(16) 0.0540(9) Uani d . 1 . .
H H76 -0.0667 0.0837 0.0914 0.065 Uiso calc R 1 . .
C C77 -0.4755(4) 0.0909(4) 0.08200(19) 0.0804(13) Uani d . 1 . .
H H77A -0.539 0.0148 0.0676 0.121 Uiso calc R 1 . .
H H77B -0.4517 0.1339 0.0502 0.121 Uiso calc R 1 . .
H H77C -0.5087 0.1399 0.111 0.121 Uiso calc R 1 . .
C C81 0.0597(3) -0.0827(3) 0.13968(14) 0.0434(7) Uani d . 1 . .
C C82 -0.0075(4) -0.1510(3) 0.08838(16) 0.0614(10) Uani d . 1 . .
H H82 -0.0895 -0.1487 0.0796 0.074 Uiso calc R 1 . .
C C83 0.0458(4) -0.2235(4) 0.04947(16) 0.0681(11) Uani d . 1 . .
H H83 -0.0007 -0.2674 0.0147 0.082 Uiso calc R 1 . .
C C84 0.1648(4) -0.2314(3) 0.06145(16) 0.0611(10) Uani d . 1 . .
C C85 0.2318(4) -0.1630(4) 0.11189(19) 0.0704(11) Uani d . 1 . .
H H85 0.3135 -0.1664 0.1206 0.085 Uiso calc R 1 . .
C C86 0.1812(3) -0.0881(3) 0.15071(16) 0.0604(9) Uani d . 1 . .
H H86 0.2298 -0.0413 0.1844 0.072 Uiso calc R 1 . .
C C87 0.2194(5) -0.3142(4) 0.01950(19) 0.0956(16) Uani d . 1 . .
H H87A 0.1779 -0.3981 0.0215 0.143 Uiso calc R 1 . .
H H87B 0.3084 -0.2964 0.0301 0.143 Uiso calc R 1 . .
H H87C 0.2066 -0.3005 -0.0196 0.143 Uiso calc R 1 . .
C C91 -0.0626(3) -0.1085(3) 0.24329(14) 0.0445(7) Uani d D 1 . .
C C92 -0.0089(11) -0.0844(7) 0.3002(3) 0.069(3) Uani d PD 0.648(17) A 1
H H92 0.05 -0.0093 0.3149 0.083 Uiso calc PR 0.648(17) A 1
C C93 -0.0426(12) -0.1719(8) 0.3354(3) 0.085(4) Uani d PD 0.648(17) A 1
H H93 -0.0065 -0.1514 0.3739 0.102 Uiso calc PR 0.648(17) A 1
C C94 -0.1230(18) -0.283(2) 0.3184(10) 0.069(4) Uani d PD 0.648(17) A 1
C C95 -0.1826(17) -0.3059(19) 0.2601(11) 0.074(4) Uani d PD 0.648(17) A 1
H H95 -0.2461 -0.3786 0.2467 0.088 Uiso calc PR 0.648(17) A 1
C C96 -0.1469(10) -0.2212(12) 0.2232(6) 0.064(3) Uani d PD 0.648(17) A 1
H H96 -0.1807 -0.2412 0.1844 0.076 Uiso calc PR 0.648(17) A 1
C C97 -0.1539(14) -0.3725(12) 0.3593(6) 0.095(4) Uani d P 0.648(17) A 1
H H97A -0.2391 -0.3822 0.3696 0.143 Uiso calc PR 0.648(17) A 1
H H97B -0.0965 -0.3424 0.3941 0.143 Uiso calc PR 0.648(17) A 1
H H97C -0.146 -0.45 0.3407 0.143 Uiso calc PR 0.648(17) A 1
C C92B -0.087(2) -0.0716(12) 0.2991(6) 0.071(5) Uani d PD 0.352(17) A 2
H H92B -0.0688 0.0118 0.3134 0.086 Uiso calc PR 0.352(17) A 2
C C93B -0.138(3) -0.1556(13) 0.3365(6) 0.088(7) Uani d PD 0.352(17) A 2
H H93B -0.1545 -0.1291 0.3746 0.106 Uiso calc PR 0.352(17) A 2
C C94B -0.162(3) -0.274(4) 0.3143(18) 0.061(6) Uani d PD 0.352(17) A 2
C C95B -0.134(3) -0.314(3) 0.261(2) 0.083(10) Uani d PD 0.352(17) A 2
H H95B -0.1446 -0.3966 0.2483 0.1 Uiso calc PR 0.352(17) A 2
C C96B -0.089(3) -0.229(2) 0.2255(11) 0.076(7) Uani d PD 0.352(17) A 2
H H96B -0.0769 -0.2582 0.1871 0.091 Uiso calc PR 0.352(17) A 2
C C97B -0.222(2) -0.380(3) 0.3510(12) 0.099(8) Uani d P 0.352(17) A 2
H H97D -0.1936 -0.3516 0.3917 0.149 Uiso calc PR 0.352(17) A 2
H H97E -0.1962 -0.4512 0.3368 0.149 Uiso calc PR 0.352(17) A 2
H H97F -0.3131 -0.4007 0.3463 0.149 Uiso calc PR 0.352(17) A 2

loop_
_atom_site_aniso_label
_atom_site_aniso_U_11
_atom_site_aniso_U_22
_atom_site_aniso_U_33
_atom_site_aniso_U_12
_atom_site_aniso_U_13
_atom_site_aniso_U_23
Ag 0.04831(14) 0.04667(15) 0.04342(14) 0.01687(11) 0.00701(11) 0.00893(11)
I 0.04693(13) 0.08375(19) 0.06328(16) 0.02666(12) 0.00769(11) 0.01324(13)
P1 0.0410(4) 0.0427(5) 0.0399(4) 0.0145(4) 0.0049(3) 0.0041(4)
P2 0.0533(5) 0.0455(5) 0.0485(5) 0.0189(4) 0.0103(4) 0.0147(4)
P3 0.0458(4) 0.0396(5) 0.0411(5) 0.0143(4) 0.0027(4) 0.0046(4)
C11 0.0402(17) 0.0421(18) 0.0478(19) 0.0102(14) 0.0038(14) 0.0100(15)
C12 0.124(4) 0.072(3) 0.074(3) 0.059(3) 0.044(3) 0.029(2)
C13 0.137(4) 0.079(3) 0.097(4) 0.072(3) 0.045(3) 0.039(3)
C14 0.059(2) 0.057(2) 0.077(3) 0.0144(19) 0.004(2) 0.030(2)
C15 0.102(3) 0.115(4) 0.066(3) 0.054(3) 0.034(3) 0.046(3)
C16 0.099(3) 0.096(3) 0.058(2) 0.063(3) 0.024(2) 0.029(2)
C17 0.104(4) 0.087(3) 0.111(4) 0.030(3) 0.011(3) 0.059(3)
C21 0.0407(16) 0.0447(18) 0.0408(17) 0.0134(14) 0.0061(14) 0.0082(14)
C22 0.0446(19) 0.053(2) 0.084(3) 0.0142(17) -0.0025(18) 0.017(2)
C23 0.046(2) 0.064(3) 0.084(3) 0.0023(19) -0.0123(19) 0.013(2)
C24 0.066(2) 0.052(2) 0.055(2) 0.0043(19) 0.0059(19) 0.0118(18)
C25 0.077(3) 0.045(2) 0.062(2) 0.0178(19) -0.001(2) 0.0123(18)
C26 0.058(2) 0.054(2) 0.060(2) 0.0161(18) -0.0067(18) 0.0124(18)
C27 0.097(3) 0.058(3) 0.104(4) -0.010(2) -0.010(3) 0.015(2)
C31 0.0381(16) 0.0445(18) 0.0401(17) 0.0121(14) 0.0029(13) 0.0069(14)
C32 0.0446(18) 0.059(2) 0.0450(19) 0.0187(16) -0.0003(15) 0.0011(16)
C33 0.059(2) 0.065(2) 0.047(2) 0.0312(19) 0.0094(17) 0.0057(17)
C34 0.0467(19) 0.077(3) 0.052(2) 0.0274(18) 0.0097(17) 0.0204(19)
C35 0.0395(18) 0.080(3) 0.050(2) 0.0060(18) -0.0022(16) 0.0054(19)
C36 0.0448(18) 0.061(2) 0.0461(19) 0.0080(16) 0.0047(15) 0.0029(16)
C37 0.054(2) 0.158(5) 0.077(3) 0.041(3) 0.011(2) 0.009(3)
C41 0.0525(19) 0.0466(19) 0.0471(19) 0.0177(16) 0.0092(15) 0.0116(15)
C42 0.058(2) 0.073(3) 0.056(2) 0.0216(19) 0.0120(18) 0.0264(19)
C43 0.073(3) 0.071(3) 0.059(2) 0.034(2) 0.002(2) 0.019(2)
C44 0.052(2) 0.055(2) 0.072(3) 0.0235(18) 0.0031(19) 0.0025(19)
C45 0.057(2) 0.056(2) 0.092(3) 0.0204(19) 0.027(2) 0.023(2)
C46 0.058(2) 0.053(2) 0.067(2) 0.0239(17) 0.0174(18) 0.0226(18)
C47 0.067(3) 0.094(3) 0.120(4) 0.037(3) 0.003(3) 0.020(3)
C51 0.0443(17) 0.0455(19) 0.0476(19) 0.0163(15) 0.0056(15) 0.0131(15)
C52 0.0495(19) 0.0430(19) 0.055(2) 0.0113(15) 0.0078(16) 0.0146(16)
C53 0.0518(19) 0.047(2) 0.055(2) 0.0173(16) 0.0019(16) 0.0023(16)
C54 0.0412(17) 0.055(2) 0.051(2) 0.0174(16) 0.0049(15) 0.0091(16)
C55 0.064(2) 0.052(2) 0.061(2) 0.0188(18) 0.0196(18) 0.0202(18)
C56 0.069(2) 0.0404(19) 0.059(2) 0.0210(17) 0.0183(18) 0.0124(16)
C57 0.065(2) 0.072(3) 0.065(3) 0.022(2) 0.023(2) 0.008(2)
C61 0.059(2) 0.0463(19) 0.0461(19) 0.0168(16) 0.0114(16) 0.0133(15)
C62 0.063(2) 0.060(3) 0.091(3) 0.018(2) 0.012(2) 0.001(2)
C63 0.056(2) 0.083(3) 0.092(3) 0.007(2) 0.015(2) 0.001(3)
C64 0.096(3) 0.057(3) 0.065(3) 0.012(2) 0.024(2) 0.016(2)
C65 0.108(4) 0.050(2) 0.073(3) 0.031(2) -0.001(3) 0.011(2)
C66 0.083(3) 0.054(2) 0.065(2) 0.030(2) -0.005(2) 0.0113(19)
C67 0.124(4) 0.062(3) 0.085(3) -0.011(3) 0.014(3) 0.008(2)
C71 0.0483(18) 0.0390(17) 0.0444(18) 0.0163(14) 0.0021(15) 0.0017(14)
C72 0.056(2) 0.074(3) 0.047(2) 0.0266(19) 0.0068(17) 0.0142(18)
C73 0.056(2) 0.090(3) 0.058(2) 0.033(2) 0.0144(18) 0.013(2)
C74 0.058(2) 0.058(2) 0.053(2) 0.0279(18) 0.0007(18) 0.0013(17)
C75 0.065(2) 0.059(2) 0.061(2) 0.0201(19) 0.0017(19) 0.0225(19)
C76 0.053(2) 0.052(2) 0.061(2) 0.0167(17) 0.0100(17) 0.0191(17)
C77 0.076(3) 0.103(3) 0.077(3) 0.052(3) -0.002(2) 0.014(3)
C81 0.0484(18) 0.0401(18) 0.0444(18) 0.0171(14) 0.0043(15) 0.0074(14)
C82 0.059(2) 0.071(3) 0.055(2) 0.0265(19) -0.0015(18) 0.0000(19)
C83 0.087(3) 0.072(3) 0.045(2) 0.032(2) 0.001(2) -0.0043(19)
C84 0.090(3) 0.057(2) 0.052(2) 0.039(2) 0.026(2) 0.0209(19)
C85 0.062(2) 0.079(3) 0.085(3) 0.042(2) 0.013(2) 0.017(2)
C86 0.064(2) 0.061(2) 0.058(2) 0.0293(19) -0.0036(18) -0.0021(18)
C87 0.153(5) 0.098(3) 0.071(3) 0.083(3) 0.045(3) 0.026(3)
C91 0.0513(19) 0.0409(19) 0.0424(18) 0.0156(15) 0.0062(15) 0.0060(14)
C92 0.093(7) 0.049(4) 0.055(4) 0.005(4) -0.010(4) 0.011(3)
C93 0.122(9) 0.071(5) 0.051(4) 0.003(5) -0.007(5) 0.023(4)
C94 0.098(11) 0.055(6) 0.067(7) 0.039(7) 0.001(7) 0.020(5)
C95 0.084(9) 0.046(7) 0.085(9) 0.004(5) 0.013(8) 0.018(6)
C96 0.071(6) 0.051(5) 0.057(5) 0.001(5) -0.002(5) 0.009(4)
C97 0.122(11) 0.065(6) 0.095(7) 0.007(7) 0.005(8) 0.042(5)
C92B 0.130(17) 0.038(6) 0.047(7) 0.029(8) -0.005(9) 0.005(5)
C93B 0.16(2) 0.061(9) 0.045(7) 0.033(10) 0.017(9) 0.021(6)
C94B 0.084(16) 0.055(11) 0.062(12) 0.031(11) 0.013(13) 0.038(9)
C95B 0.12(3) 0.033(8) 0.089(19) 0.017(16) 0.05(2) 0.004(9)
C96B 0.118(19) 0.059(9) 0.055(10) 0.030(13) 0.038(13) 0.005(7)
C97B 0.092(14) 0.112(14) 0.086(13) -0.003(14) -0.008(13) 0.058(11)

loop_
_atom_type_symbol
_atom_type_description
_atom_type_scat_dispersion_real
_atom_type_scat_dispersion_imag
_atom_type_scat_source
C C 0.0033 0.0016 'International Tables Vol C Tables 4.2.6.8 and 6.1.1.4'
H H 0 0 'International Tables Vol C Tables 4.2.6.8 and 6.1.1.4'
P P 0.1023 0.0942 'International Tables Vol C Tables 4.2.6.8 and 6.1.1.4'
Ag Ag -0.8971 1.1015 'International Tables Vol C Tables 4.2.6.8 and 6.1.1.4'
I I -0.4742 1.8119 'International Tables Vol C Tables 4.2.6.8 and 6.1.1.4'

loop_
_geom_angle_atom_site_label_1
_geom_angle_atom_site_label_2
_geom_angle_atom_site_label_3
_geom_angle
_geom_angle_publ_flag
P1 Ag P2 112.04(3) y
P1 Ag P3 117.65(3) y
P2 Ag P3 111.94(3) y
P1 Ag I 102.35(2) y
P2 Ag I 99.38(2) y
P3 Ag I 111.51(2) y
C21 P1 C31 103.78(14) ?
C21 P1 C11 103.15(14) ?
C31 P1 C11 103.84(14) ?
C21 P1 Ag 112.53(10) ?
C31 P1 Ag 115.08(10) ?
C11 P1 Ag 116.91(11) ?
C41 P2 C61 103.04(15) ?
C41 P2 C51 105.19(14) ?
C61 P2 C51 102.39(15) ?
C41 P2 Ag 116.04(11) ?
C61 P2 Ag 118.32(11) ?
C51 P2 Ag 110.25(10) ?
C81 P3 C71 104.34(14) ?
C81 P3 C91 100.96(14) ?
C71 P3 C91 104.35(15) ?
C81 P3 Ag 116.80(11) ?
C71 P3 Ag 112.91(10) ?
C91 P3 Ag 115.84(11) ?
C16 C11 C12 116.9(3) ?
C16 C11 P1 123.8(3) ?
C12 C11 P1 119.4(3) ?
C11 C12 C13 121.0(4) ?
C11 C12 H12 119.5 ?
C13 C12 H12 119.5 ?
C14 C13 C12 121.9(4) ?
C14 C13 H13 119.1 ?
C12 C13 H13 119.1 ?
C13 C14 C15 116.8(4) ?
C13 C14 C17 121.5(4) ?
C15 C14 C17 121.6(4) ?
C14 C15 C16 122.7(4) ?
C14 C15 H15 118.6 ?
C16 C15 H15 118.6 ?
C11 C16 C15 120.6(4) ?
C11 C16 H16 119.7 ?
C15 C16 H16 119.7 ?
C14 C17 H17A 109.5 ?
C14 C17 H17B 109.5 ?
H17A C17 H17B 109.5 ?
C14 C17 H17C 109.5 ?
H17A C17 H17C 109.5 ?
H17B C17 H17C 109.5 ?
C22 C21 C26 117.1(3) ?
C22 C21 P1 121.8(2) ?
C26 C21 P1 120.8(2) ?
C21 C22 C23 121.0(3) ?
C21 C22 H22 119.5 ?
C23 C22 H22 119.5 ?
C24 C23 C22 121.4(3) ?
C24 C23 H23 119.3 ?
C22 C23 H23 119.3 ?
C25 C24 C23 117.7(3) ?
C25 C24 C27 122.7(4) ?
C23 C24 C27 119.6(4) ?
C24 C25 C26 121.7(3) ?
C24 C25 H25 119.1 ?
C26 C25 H25 119.1 ?
C25 C26 C21 121.0(3) ?
C25 C26 H26 119.5 ?
C21 C26 H26 119.5 ?
C24 C27 H27A 109.5 ?
C24 C27 H27B 109.5 ?
H27A C27 H27B 109.5 ?
C24 C27 H27C 109.5 ?
H27A C27 H27C 109.5 ?
H27B C27 H27C 109.5 ?
C36 C31 C32 117.6(3) ?
C36 C31 P1 118.1(2) ?
C32 C31 P1 124.2(2) ?
C33 C32 C31 120.5(3) ?
C33 C32 H32 119.7 ?
C31 C32 H32 119.7 ?
C34 C33 C32 121.4(3) ?
C34 C33 H33 119.3 ?
C32 C33 H33 119.3 ?
C33 C34 C35 118.4(3) ?
C33 C34 C37 121.3(3) ?
C35 C34 C37 120.3(3) ?
C34 C35 C36 120.7(3) ?
C34 C35 H35 119.7 ?
C36 C35 H35 119.7 ?
C35 C36 C31 121.5(3) ?
C35 C36 H36 119.3 ?
C31 C36 H36 119.3 ?
C34 C37 H37A 109.5 ?
C34 C37 H37B 109.5 ?
H37A C37 H37B 109.5 ?
C34 C37 H37C 109.5 ?
H37A C37 H37C 109.5 ?
H37B C37 H37C 109.5 ?
C46 C41 C42 116.8(3) ?
C46 C41 P2 118.7(3) ?
C42 C41 P2 124.5(3) ?
C43 C42 C41 121.1(3) ?
C43 C42 H42 119.5 ?
C41 C42 H42 119.5 ?
C44 C43 C42 121.5(3) ?
C44 C43 H43 119.2 ?
C42 C43 H43 119.2 ?
C43 C44 C45 118.1(3) ?
C43 C44 C47 121.1(4) ?
C45 C44 C47 120.8(4) ?
C44 C45 C46 120.5(3) ?
C44 C45 H45 119.7 ?
C46 C45 H45 119.7 ?
C41 C46 C45 122.0(3) ?
C41 C46 H46 119 ?
C45 C46 H46 119 ?
C44 C47 H47A 109.5 ?
C44 C47 H47B 109.5 ?
H47A C47 H47B 109.5 ?
C44 C47 H47C 109.5 ?
H47A C47 H47C 109.5 ?
H47B C47 H47C 109.5 ?
C44 C47 H47D 109.5 ?
H47A C47 H47D 141.1 ?
H47B C47 H47D 56.3 ?
H47C C47 H47D 56.3 ?
C44 C47 H47E 109.5 ?
H47A C47 H47E 56.3 ?
H47B C47 H47E 141.1 ?
H47C C47 H47E 56.3 ?
H47D C47 H47E 109.5 ?
C44 C47 H47F 109.5 ?
H47A C47 H47F 56.3 ?
H47B C47 H47F 56.3 ?
H47C C47 H47F 141.1 ?
H47D C47 H47F 109.5 ?
H47E C47 H47F 109.5 ?
C52 C51 C56 117.2(3) ?
C52 C51 P2 118.7(2) ?
C56 C51 P2 124.1(3) ?
C51 C52 C53 121.8(3) ?
C51 C52 H52 119.1 ?
C53 C52 H52 119.1 ?
C52 C53 C54 120.9(3) ?
C52 C53 H53 119.5 ?
C54 C53 H53 119.5 ?
C55 C54 C53 117.2(3) ?
C55 C54 C57 121.6(3) ?
C53 C54 C57 121.2(3) ?
C56 C55 C54 121.8(3) ?
C56 C55 H55 119.1 ?
C54 C55 H55 119.1 ?
C55 C56 C51 121.2(3) ?
C55 C56 H56 119.4 ?
C51 C56 H56 119.4 ?
C54 C57 H57A 109.5 ?
C54 C57 H57B 109.5 ?
H57A C57 H57B 109.5 ?
C54 C57 H57C 109.5 ?
H57A C57 H57C 109.5 ?
H57B C57 H57C 109.5 ?
C66 C61 C62 117.2(3) ?
C66 C61 P2 124.1(3) ?
C62 C61 P2 118.7(3) ?
C61 C62 C63 120.6(4) ?
C61 C62 H62 119.7 ?
C63 C62 H62 119.7 ?
C64 C63 C62 121.8(4) ?
C64 C63 H63 119.1 ?
C62 C63 H63 119.1 ?
C65 C64 C63 117.8(4) ?
C65 C64 C67 121.5(4) ?
C63 C64 C67 120.6(5) ?
C64 C65 C66 121.4(4) ?
C64 C65 H65 119.3 ?
C66 C65 H65 119.3 ?
C61 C66 C65 121.1(4) ?
C61 C66 H66 119.4 ?
C65 C66 H66 119.4 ?
C64 C67 H67A 109.5 ?
C64 C67 H67B 109.5 ?
H67A C67 H67B 109.5 ?
C64 C67 H67C 109.5 ?
H67A C67 H67C 109.5 ?
H67B C67 H67C 109.5 ?
C72 C71 C76 117.4(3) ?
C72 C71 P3 122.1(3) ?
C76 C71 P3 120.3(3) ?
C73 C72 C71 121.1(3) ?
C73 C72 H72 119.4 ?
C71 C72 H72 119.4 ?
C74 C73 C72 121.5(3) ?
C74 C73 H73 119.3 ?
C72 C73 H73 119.3 ?
C75 C74 C73 117.6(3) ?
C75 C74 C77 121.7(4) ?
C73 C74 C77 120.7(3) ?
C74 C75 C76 121.4(3) ?
C74 C75 H75 119.3 ?
C76 C75 H75 119.3 ?
C75 C76 C71 121.0(3) ?
C75 C76 H76 119.5 ?
C71 C76 H76 119.5 ?
C74 C77 H77A 109.5 ?
C74 C77 H77B 109.5 ?
H77A C77 H77B 109.5 ?
C74 C77 H77C 109.5 ?
H77A C77 H77C 109.5 ?
H77B C77 H77C 109.5 ?
C86 C81 C82 117.6(3) ?
C86 C81 P3 117.3(3) ?
C82 C81 P3 124.9(3) ?
C81 C82 C83 120.9(3) ?
C81 C82 H82 119.5 ?
C83 C82 H82 119.5 ?
C84 C83 C82 121.2(4) ?
C84 C83 H83 119.4 ?
C82 C83 H83 119.4 ?
C85 C84 C83 117.9(3) ?
C85 C84 C87 121.7(4) ?
C83 C84 C87 120.4(4) ?
C84 C85 C86 121.7(4) ?
C84 C85 H85 119.2 ?
C86 C85 H85 119.2 ?
C81 C86 C85 120.6(4) ?
C81 C86 H86 119.7 ?
C85 C86 H86 119.7 ?
C84 C87 H87A 109.5 ?
C84 C87 H87B 109.5 ?
H87A C87 H87B 109.5 ?
C84 C87 H87C 109.5 ?
H87A C87 H87C 109.5 ?
H87B C87 H87C 109.5 ?
C96B C91 C92B 115.8(12) ?
C96 C91 C92 117.9(7) ?
C96B C91 P3 124.4(11) ?
C92B C91 P3 119.7(6) ?
C96 C91 P3 123.7(6) ?
C92 C91 P3 118.0(4) ?
C91 C92 C93 120.0(7) ?
C91 C92 H92 120 ?
C93 C92 H92 120 ?
C94 C93 C92 124.9(11) ?
C94 C93 H93 117.6 ?
C92 C93 H93 117.6 ?
C93 C94 C95 114.8(16) ?
C93 C94 C97 121.3(17) ?
C95 C94 C97 123.7(19) ?
C96 C95 C94 121.1(18) ?
C96 C95 H95 119.4 ?
C94 C95 H95 119.4 ?
C91 C96 C95 120.9(14) ?
C91 C96 H96 119.5 ?
C95 C96 H96 119.5 ?
C91 C92B C93B 122.5(11) ?
C91 C92B H92B 118.7 ?
C93B C92B H92B 118.7 ?
C94B C93B C92B 116.7(19) ?
C94B C93B H93B 121.6 ?
C92B C93B H93B 121.6 ?
C93B C94B C95B 123(3) ?
C93B C94B C97B 123(3) ?
C95B C94B C97B 114(3) ?
C94B C95B C96B 118(3) ?
C94B C95B H95B 120.9 ?
C96B C95B H95B 120.9 ?
C91 C96B C95B 123(2) ?
C91 C96B H96B 118.3 ?
C95B C96B H96B 118.3 ?
C94B C97B H97D 109.5 ?
C94B C97B H97E 109.5 ?
H97D C97B H97E 109.5 ?
C94B C97B H97F 109.5 ?
H97D C97B H97F 109.5 ?
H97E C97B H97F 109.5 ?

loop_
_geom_bond_atom_site_label_1
_geom_bond_atom_site_label_2
_geom_bond_distance
_geom_bond_publ_flag
Ag P1 2.5346(9) y
Ag P2 2.5562(9) y
Ag P3 2.5617(9) y
Ag I 2.8683(5) y
P1 C21 1.819(3) ?
P1 C31 1.824(3) ?
P1 C11 1.833(3) ?
P2 C41 1.820(3) ?
P2 C61 1.827(3) ?
P2 C51 1.829(3) ?
P3 C81 1.825(3) ?
P3 C71 1.826(3) ?
P3 C91 1.833(3) ?
C11 C16 1.353(5) ?
C11 C12 1.373(5) ?
C12 C13 1.396(5) ?
C12 H12 0.93 ?
C13 C14 1.340(6) ?
C13 H13 0.93 ?
C14 C15 1.346(5) ?
C14 C17 1.524(5) ?
C15 C16 1.395(5) ?
C15 H15 0.93 ?
C16 H16 0.93 ?
C17 H17A 0.96 ?
C17 H17B 0.96 ?
C17 H17C 0.96 ?
C21 C22 1.377(4) ?
C21 C26 1.389(4) ?
C22 C23 1.389(5) ?
C22 H22 0.93 ?
C23 C24 1.368(5) ?
C23 H23 0.93 ?
C24 C25 1.366(5) ?
C24 C27 1.509(5) ?
C25 C26 1.376(5) ?
C25 H25 0.93 ?
C26 H26 0.93 ?
C27 H27A 0.96 ?
C27 H27B 0.96 ?
C27 H27C 0.96 ?
C31 C36 1.381(4) ?
C31 C32 1.392(4) ?
C32 C33 1.382(4) ?
C32 H32 0.93 ?
C33 C34 1.373(5) ?
C33 H33 0.93 ?
C34 C35 1.377(5) ?
C34 C37 1.504(5) ?
C35 C36 1.380(5) ?
C35 H35 0.93 ?
C36 H36 0.93 ?
C37 H37A 0.96 ?
C37 H37B 0.96 ?
C37 H37C 0.96 ?
C41 C46 1.381(4) ?
C41 C42 1.398(4) ?
C42 C43 1.379(5) ?
C42 H42 0.93 ?
C43 C44 1.374(5) ?
C43 H43 0.93 ?
C44 C45 1.382(5) ?
C44 C47 1.516(5) ?
C45 C46 1.385(5) ?
C45 H45 0.93 ?
C46 H46 0.93 ?
C47 H47A 0.96 ?
C47 H47B 0.96 ?
C47 H47C 0.96 ?
C47 H47D 0.96 ?
C47 H47E 0.96 ?
C47 H47F 0.96 ?
C51 C52 1.384(4) ?
C51 C56 1.392(4) ?
C52 C53 1.385(4) ?
C52 H52 0.93 ?
C53 C54 1.390(4) ?
C53 H53 0.93 ?
C54 C55 1.388(5) ?
C54 C57 1.505(5) ?
C55 C56 1.375(5) ?
C55 H55 0.93 ?
C56 H56 0.93 ?
C57 H57A 0.96 ?
C57 H57B 0.96 ?
C57 H57C 0.96 ?
C61 C66 1.383(5) ?
C61 C62 1.388(5) ?
C62 C63 1.389(5) ?
C62 H62 0.93 ?
C63 C64 1.367(6) ?
C63 H63 0.93 ?
C64 C65 1.364(6) ?
C64 C67 1.534(6) ?
C65 C66 1.390(5) ?
C65 H65 0.93 ?
C66 H66 0.93 ?
C67 H67A 0.96 ?
C67 H67B 0.96 ?
C67 H67C 0.96 ?
C71 C72 1.384(4) ?
C71 C76 1.386(4) ?
C72 C73 1.382(5) ?
C72 H72 0.93 ?
C73 C74 1.378(5) ?
C73 H73 0.93 ?
C74 C75 1.376(5) ?
C74 C77 1.515(5) ?
C75 C76 1.385(5) ?
C75 H75 0.93 ?
C76 H76 0.93 ?
C77 H77A 0.96 ?
C77 H77B 0.96 ?
C77 H77C 0.96 ?
C81 C86 1.377(4) ?
C81 C82 1.378(5) ?
C82 C83 1.392(5) ?
C82 H82 0.93 ?
C83 C84 1.364(5) ?
C83 H83 0.93 ?
C84 C85 1.363(5) ?
C84 C87 1.515(5) ?
C85 C86 1.390(5) ?
C85 H85 0.93 ?
C86 H86 0.93 ?
C87 H87A 0.96 ?
C87 H87B 0.96 ?
C87 H87C 0.96 ?
C91 C96B 1.34(2) ?
C91 C92B 1.359(15) ?
C91 C96 1.370(13) ?
C91 C92 1.382(9) ?
C92 C93 1.383(10) ?
C92 H92 0.93 ?
C93 C94 1.33(2) ?
C93 H93 0.93 ?
C94 C95 1.44(3) ?
C94 C97 1.49(2) ?
C95 C96 1.39(3) ?
C95 H95 0.93 ?
C96 H96 0.93 ?
C97 H97A 0.96 ?
C97 H97B 0.96 ?
C97 H97C 0.96 ?
C92B C93B 1.423(19) ?
C92B H92B 0.93 ?
C93B C94B 1.33(4) ?
C93B H93B 0.93 ?
C94B C95B 1.33(6) ?
C94B C97B 1.62(4) ?
C95B C96B 1.38(5) ?
C95B H95B 0.93 ?
C96B H96B 0.93 ?
C97B H97D 0.96 ?
C97B H97E 0.96 ?
C97B H97F 0.96 ?

loop_
_geom_torsion_atom_site_label_1
_geom_torsion_atom_site_label_2
_geom_torsion_atom_site_label_3
_geom_torsion_atom_site_label_4
_geom_torsion
P2 Ag P1 C21 -45.40(11)
P3 Ag P1 C21 -177.24(11)
I Ag P1 C21 60.19(11)
P2 Ag P1 C31 73.21(11)
P3 Ag P1 C31 -58.63(11)
I Ag P1 C31 178.80(11)
P2 Ag P1 C11 -164.53(11)
P3 Ag P1 C11 63.63(12)
I Ag P1 C11 -58.94(11)
P1 Ag P2 C41 -80.36(12)
P3 Ag P2 C41 54.29(13)
I Ag P2 C41 172.13(12)
P1 Ag P2 C61 42.91(13)
P3 Ag P2 C61 177.56(13)
I Ag P2 C61 -64.59(13)
P1 Ag P2 C51 160.22(11)
P3 Ag P2 C51 -65.14(12)
I Ag P2 C51 52.71(11)
P1 Ag P3 C81 -144.81(11)
P2 Ag P3 C81 83.31(12)
I Ag P3 C81 -27.03(12)
P1 Ag P3 C71 94.22(12)
P2 Ag P3 C71 -37.67(12)
I Ag P3 C71 -148.01(11)
P1 Ag P3 C91 -26.03(12)
P2 Ag P3 C91 -157.91(11)
I Ag P3 C91 91.75(12)
C21 P1 C11 C16 77.3(3)
C31 P1 C11 C16 -30.7(4)
Ag P1 C11 C16 -158.6(3)
C21 P1 C11 C12 -103.3(3)
C31 P1 C11 C12 148.7(3)
Ag P1 C11 C12 20.7(3)
C16 C11 C12 C13 2.3(7)
P1 C11 C12 C13 -177.1(4)
C11 C12 C13 C14 -0.6(8)
C12 C13 C14 C15 -1.8(7)
C12 C13 C14 C17 179.7(4)
C13 C14 C15 C16 2.5(7)
C17 C14 C15 C16 -179.0(4)
C12 C11 C16 C15 -1.7(6)
P1 C11 C16 C15 177.7(3)
C14 C15 C16 C11 -0.7(7)
C31 P1 C21 C22 137.0(3)
C11 P1 C21 C22 28.9(3)
Ag P1 C21 C22 -98.0(3)
C31 P1 C21 C26 -49.2(3)
C11 P1 C21 C26 -157.3(3)
Ag P1 C21 C26 75.8(3)
C26 C21 C22 C23 -1.1(5)
P1 C21 C22 C23 172.9(3)
C21 C22 C23 C24 0.9(6)
C22 C23 C24 C25 0.7(6)
C22 C23 C24 C27 -178.5(4)
C23 C24 C25 C26 -2.0(6)
C27 C24 C25 C26 177.1(4)
C24 C25 C26 C21 1.8(6)
C22 C21 C26 C25 -0.2(5)
P1 C21 C26 C25 -174.3(3)
C21 P1 C31 C36 149.1(3)
C11 P1 C31 C36 -103.3(3)
Ag P1 C31 C36 25.7(3)
C21 P1 C31 C32 -31.3(3)
C11 P1 C31 C32 76.2(3)
Ag P1 C31 C32 -154.7(2)
C36 C31 C32 C33 0.3(5)
P1 C31 C32 C33 -179.3(3)
C31 C32 C33 C34 -0.1(5)
C32 C33 C34 C35 -0.4(5)
C32 C33 C34 C37 -179.4(4)
C33 C34 C35 C36 0.9(5)
C37 C34 C35 C36 179.8(4)
C34 C35 C36 C31 -0.8(5)
C32 C31 C36 C35 0.2(5)
P1 C31 C36 C35 179.8(3)
C61 P2 C41 C46 -114.9(3)
C51 P2 C41 C46 138.1(3)
Ag P2 C41 C46 16.0(3)
C61 P2 C41 C42 63.4(3)
C51 P2 C41 C42 -43.5(3)
Ag P2 C41 C42 -165.7(3)
C46 C41 C42 C43 0.1(5)
P2 C41 C42 C43 -178.3(3)
C41 C42 C43 C44 -1.1(6)
C42 C43 C44 C45 0.8(6)
C42 C43 C44 C47 -179.2(4)
C43 C44 C45 C46 0.5(6)
C47 C44 C45 C46 -179.5(4)
C42 C41 C46 C45 1.2(5)
P2 C41 C46 C45 179.6(3)
C44 C45 C46 C41 -1.5(6)
C41 P2 C51 C52 -100.8(3)
C61 P2 C51 C52 151.8(3)
Ag P2 C51 C52 25.0(3)
C41 P2 C51 C56 79.3(3)
C61 P2 C51 C56 -28.1(3)
Ag P2 C51 C56 -154.9(3)
C56 C51 C52 C53 -0.8(5)
P2 C51 C52 C53 179.3(3)
C51 C52 C53 C54 0.9(5)
C52 C53 C54 C55 -0.6(5)
C52 C53 C54 C57 178.0(3)
C53 C54 C55 C56 0.1(5)
C57 C54 C55 C56 -178.4(3)
C54 C55 C56 C51 0.0(6)
C52 C51 C56 C55 0.3(5)
P2 C51 C56 C55 -179.8(3)
C41 P2 C61 C66 8.3(3)
C51 P2 C61 C66 117.3(3)
Ag P2 C61 C66 -121.3(3)
C41 P2 C61 C62 -173.4(3)
C51 P2 C61 C62 -64.4(3)
Ag P2 C61 C62 57.0(3)
C66 C61 C62 C63 -2.7(6)
P2 C61 C62 C63 178.9(3)
C61 C62 C63 C64 1.7(7)
C62 C63 C64 C65 0.5(7)
C62 C63 C64 C67 179.2(4)
C63 C64 C65 C66 -1.7(6)
C67 C64 C65 C66 179.6(4)
C62 C61 C66 C65 1.6(6)
P2 C61 C66 C65 179.9(3)
C64 C65 C66 C61 0.6(6)
C81 P3 C71 C72 133.4(3)
C91 P3 C71 C72 27.8(3)
Ag P3 C71 C72 -98.8(3)
C81 P3 C71 C76 -53.0(3)
C91 P3 C71 C76 -158.5(3)
Ag P3 C71 C76 74.8(3)
C76 C71 C72 C73 -0.1(5)
P3 C71 C72 C73 173.8(3)
C71 C72 C73 C74 1.1(6)
C72 C73 C74 C75 -0.5(6)
C72 C73 C74 C77 180.0(4)
C73 C74 C75 C76 -1.0(6)
C77 C74 C75 C76 178.5(3)
C74 C75 C76 C71 2.1(6)
C72 C71 C76 C75 -1.5(5)
P3 C71 C76 C75 -175.4(3)
C71 P3 C81 C86 167.5(3)
C91 P3 C81 C86 -84.5(3)
Ag P3 C81 C86 42.1(3)
C71 P3 C81 C82 -17.4(3)
C91 P3 C81 C82 90.6(3)
Ag P3 C81 C82 -142.8(3)
C86 C81 C82 C83 0.5(5)
P3 C81 C82 C83 -174.6(3)
C81 C82 C83 C84 1.5(6)
C82 C83 C84 C85 -2.1(6)
C82 C83 C84 C87 177.9(4)
C83 C84 C85 C86 0.8(6)
C87 C84 C85 C86 -179.2(4)
C82 C81 C86 C85 -1.8(5)
P3 C81 C86 C85 173.7(3)
C84 C85 C86 C81 1.2(6)
C81 P3 C91 C96B -20.8(14)
C71 P3 C91 C96B 87.3(14)
Ag P3 C91 C96B -147.9(14)
C81 P3 C91 C92B 162.2(12)
C71 P3 C91 C92B -89.8(12)
Ag P3 C91 C92B 35.0(12)
C81 P3 C91 C96 -55.5(7)
C71 P3 C91 C96 52.5(7)
Ag P3 C91 C96 177.3(6)
C81 P3 C91 C92 117.6(6)
C71 P3 C91 C92 -134.4(6)
Ag P3 C91 C92 -9.6(6)
C96B C91 C92 C93 -29.6(12)
C92B C91 C92 C93 81.7(13)
C96 C91 C92 C93 -1.3(9)
P3 C91 C92 C93 -174.8(5)
C91 C92 C93 C94 2.0(14)
C92 C93 C94 C95 -4.5(19)
C92 C93 C94 C97 179.8(11)
C93 C94 C95 C96 7(2)
C97 C94 C95 C96 -177.8(13)
C96B C91 C96 C95 75(3)
C92B C91 C96 C95 -37.1(12)
C92 C91 C96 C95 3.6(12)
P3 C91 C96 C95 176.6(8)
C94 C95 C96 C91 -6.4(18)
C96B C91 C92B C93B -0.6(13)
C96 C91 C92B C93B 28.9(12)
C92 C91 C92B C93B -84.5(13)
P3 C91 C92B C93B 176.7(8)
C91 C92B C93B C94B 0.0(18)
C92B C93B C94B C95B 4(3)
C92B C93B C94B C97B -179.4(16)
C93B C94B C95B C96B -6(4)
C97B C94B C95B C96B 176(2)
C92B C91 C96B C95B -2(2)
C96 C91 C96B C95B -81(3)
C92 C91 C96B C95B 38(2)
P3 C91 C96B C95B -179.4(17)
C94B C95B C96B C91 6(4)
